data_6000230
loop_
_publ_author_name
'Zhu, J. H.'
'Wu, H. X.'
'Le Bail, A.'

_publ_section_title
;
 Structure of [Co(NH3)(5)CO3]NO3&#x00B7;H2O
;
_journal_name_full 'Solid State Sciences'
_journal_page_first 55
_journal_page_last 62
_journal_paper_doi 10.1016/S1293-2558(00)80064-3
_journal_volume 1
_journal_year 1999
_chemical_formula_sum 'C H17 Co N6 O7'
_chemical_formula_weight 284.114
_space_group_crystal_system monoclinic
_space_group_IT_number 4
_space_group_name_Hall 'P 2yb'
_space_group_name_H-M_alt 'P 1 21 1'
_cell_angle_alpha 90
_cell_angle_beta 106.195
_cell_angle_gamma 90
_cell_formula_units_Z 2
_cell_length_a 7.6733(4)
_cell_length_b 9.6398(5)
_cell_length_c 7.0852(3)
_cell_volume 503.29(4)
_diffrn_ambient_temperature 293
_diffrn_radiation_probe x-ray
_diffrn_radiation_type CuK\a
_diffrn_radiation_wavelength 1.5418
_pd_proc_ls_prof_R_factor 0.100
_pd_proc_ls_prof_wR_expected 0.040
_pd_proc_ls_prof_wR_factor 0.119
_refine_ls_number_parameters 49
_refine_ls_R_I_factor 0.053
_cod_database_code 6000230

loop_
_space_group_symop_id
_space_group_symop_operation_xyz
1 x,y,z
2 -x,1/2+y,-z

loop_
_atom_site_label
_atom_site_type_symbol
_atom_site_adp_type
_atom_site_fract_x
_atom_site_fract_y
_atom_site_fract_z
_atom_site_occupancy
_atom_site_U_iso_or_equiv
_atom_site_calc_flag
_atom_site_refinement_flags_posn
_atom_site_refinement_flags_adp
_atom_site_refinement_flags_occupancy
_atom_site_disorder_assembly
_atom_site_disorder_group
Co Co Uiso 0.8192(5) 0.25000 0.4408(4) 1.000 0.0303(9) . . . . . .
O1 O Uiso 0.081(2) 0.351(2) 0.537(2) 1.000 0.042(3) . . . . . .
O2 O Uiso 0.260(2) 0.156(2) 0.620(2) 1.000 0.042(3) . . . . . .
O3 O Uiso 0.343(2) 0.369(2) 0.540(2) 1.000 0.042(3) . . . . . .
N1 N Uiso 0.258(2) 0.883(2) 0.802(2) 1.000 0.017(3) . . . . . .
N2 N Uiso 0.264(2) 0.895(2) 0.374(2) 1.000 0.017(3) . . . . . .
N3 N Uiso 0.893(2) 0.113(2) 0.271(3) 1.000 0.017(3) . . . . . .
N4 N Uiso 0.433(2) 0.662(2) 0.636(2) 1.000 0.017(3) . . . . . .
N5 N Uiso 0.899(2) 0.119(2) 0.668(3) 1.000 0.017(3) . . . . . .
C C Uiso 0.210(3) 0.280(3) 0.557(3) 1.000 0.042(3) . . . . . .
O4 O Uiso 0.350(2) 0.378(2) 0.036(2) 1.000 0.053(3) . . . . . .
O5 O Uiso 0.200(2) 0.177(2) 0.106(2) 1.000 0.053(3) . . . . . .
O6 O Uiso 0.057(2) 0.376(2) 0.023(2) 1.000 0.053(3) . . . . . .
N6 N Uiso 0.195(3) 0.300(2) 0.033(3) 1.000 0.053(3) . . . . . .
OW O Uiso 0.588(2) 0.148(2) 0.886(2) 1.000 0.020(4) . . . . . .

loop_
_geom_angle_atom_site_label_1
_geom_angle_atom_site_label_2
_geom_angle_atom_site_label_3
_geom_angle
_geom_angle_site_symmetry_1
_geom_angle_site_symmetry_2
_geom_angle_site_symmetry_3
_geom_angle_publ_flag
N3 Co N5 89.6(8) . . . yes
O1 Co N3 95.4(7) 1_655 . . yes
N1 Co N3 88.4(8) 2_646 . . yes
N2 Co N3 178.8(7) 2_646 . . yes
N3 Co N4 88.4(7) . . 2_646 yes
O1 Co N5 89.0(7) 1_655 . . yes
N1 Co N5 177.9(7) 2_646 . . yes
N2 Co N5 89.8(7) 2_646 . . yes
N4 Co N5 90.4(7) 2_646 . . yes
O1 Co N1 90.5(6) 1_655 . 2_646 yes
O1 Co N2 85.5(6) 1_655 . 2_646 yes
O1 Co N4 176.2(7) 1_655 . 2_646 yes
N1 Co N2 92.3(6) 2_646 . 2_646 yes
N1 Co N4 90.3(6) 2_646 . 2_646 yes
N2 Co N4 90.7(7) 2_646 . 2_646 yes
Co O1 C 116.8(18) 1_455 . . yes
O4 N6 O5 124(2) . . . yes
O4 N6 O6 112.4(18) . . . yes
O5 N6 O6 119(2) . . . yes
O1 C O2 137(2) . . . yes
O1 C O3 104(2) . . . yes
O2 C O3 117(2) . . . yes

loop_
_geom_bond_atom_site_label_1
_geom_bond_atom_site_label_2
_geom_bond_distance
_geom_bond_site_symmetry_1
_geom_bond_site_symmetry_2
_geom_bond_publ_flag
Co N3 1.973(19) . . yes
Co N5 2.00(2) . . yes
Co O1 2.164(17) . 1_655 yes
Co N1 2.094(16) . 2_646 yes
Co N2 2.133(17) . 2_646 yes
Co N4 2.043(17) . 2_646 yes
O1 C 1.18(3) . . yes
O2 C 1.30(3) . . yes
O3 C 1.36(3) . . yes
O4 N6 1.40(3) . . yes
O5 N6 1.29(3) . . yes
O6 N6 1.27(3) . . yes

loop_
_geom_torsion_atom_site_label_1
_geom_torsion_atom_site_label_2
_geom_torsion_atom_site_label_3
_geom_torsion_atom_site_label_4
_geom_torsion
_geom_torsion_site_symmetry_1
_geom_torsion_site_symmetry_2
_geom_torsion_site_symmetry_3
_geom_torsion_site_symmetry_4
_geom_torsion_publ_flag
N3 Co O1 C -34.5(16) . . 1_655 1_655 no
N5 Co O1 C 54.9(16) . . 1_655 1_655 no
Co O1 C O2 -38(3) 1_455 . . . no
Co O1 C O3 156.8(11) 1_455 . . . no
